data_4086811
loop_
_publ_author_name
'Nobbs, James D.'
'Low, Choon Heng'
'Stubbs, Ludger P.'
'Wang, Cun'
'Drent, Eite'
'van Meurs, Martin'

_publ_section_title
;
 Isomerizing Methoxycarbonylation of Alkenes to Esters Using a
 Bis(phosphorinone)xylene Palladium Catalyst
;
_journal_issue 2
_journal_name_full Organometallics
_journal_page_first 391
_journal_paper_doi 10.1021/acs.organomet.6b00813
_journal_volume 36
_journal_year 2017
_chemical_formula_sum 'C31 H40 Cl3 D F6 O6 P2 Pd'
_chemical_formula_weight 899.33
_chemical_name_systematic
; 
 ? 
;
_space_group_IT_number 14
_symmetry_cell_setting monoclinic
_symmetry_space_group_name_Hall '-P 2yn'
_symmetry_space_group_name_H-M 'P 1 21/n 1'
_atom_sites_solution_hydrogens geom
_atom_sites_solution_primary direct
_atom_sites_solution_secondary difmap
_audit_creation_method SHELXL-97
_cell_angle_alpha 90.00
_cell_angle_beta 105.14(3)
_cell_angle_gamma 90.00
_cell_formula_units_Z 4
_cell_length_a 11.475(2)
_cell_length_b 16.524(3)
_cell_length_c 19.999(4)
_cell_measurement_reflns_used 8897
_cell_measurement_temperature 140.1500
_cell_measurement_theta_max 31.1515
_cell_measurement_theta_min 1.6221
_cell_volume 3660.4(13)
_computing_cell_refinement 'CrystalClear (Rigaku Inc., 2008)'
_computing_data_collection 'CrystalClear (Rigaku Inc., 2008)'
_computing_data_reduction 'CrystalClear (Rigaku Inc., 2008)'
_computing_molecular_graphics 'Bruker SHELXTL'
_computing_publication_material 'Bruker SHELXTL'
_computing_structure_refinement 'SHELXL-97 (Sheldrick, 1997)'
_computing_structure_solution 'SHELXS-97 (Sheldrick, 1990)'
_diffrn_ambient_temperature 140.1500
_diffrn_detector_area_resol_mean 28.5714
_diffrn_measured_fraction_theta_full 0.995
_diffrn_measured_fraction_theta_max 0.995
_diffrn_measurement_device_type 'Saturn70 (2x2 bin mode)'
_diffrn_measurement_method dtprofit.ref
_diffrn_radiation_monochromator graphite
_diffrn_radiation_source 'fine-focus sealed tube'
_diffrn_radiation_type MoK\a
_diffrn_radiation_wavelength 0.71073
_diffrn_reflns_av_R_equivalents 0.0286
_diffrn_reflns_av_sigmaI/netI 0.0317
_diffrn_reflns_limit_h_max 15
_diffrn_reflns_limit_h_min -15
_diffrn_reflns_limit_k_max 17
_diffrn_reflns_limit_k_min -22
_diffrn_reflns_limit_l_max 26
_diffrn_reflns_limit_l_min -26
_diffrn_reflns_number 26150
_diffrn_reflns_theta_full 28.28
_diffrn_reflns_theta_max 28.28
_diffrn_reflns_theta_min 1.62
_diffrn_standards_number 10964
_exptl_absorpt_coefficient_mu 0.885
_exptl_absorpt_correction_type none
_exptl_crystal_colour Yellow
_exptl_crystal_density_diffrn 1.632
_exptl_crystal_density_method 'not measured'
_exptl_crystal_description Block
_exptl_crystal_F_000 1824
_exptl_crystal_size_max 0.4400
_exptl_crystal_size_mid 0.2200
_exptl_crystal_size_min 0.1800
_refine_diff_density_max 1.788
_refine_diff_density_min -1.265
_refine_diff_density_rms 0.216
_refine_ls_extinction_method none
_refine_ls_goodness_of_fit_ref 1.068
_refine_ls_hydrogen_treatment mixed
_refine_ls_matrix_type full
_refine_ls_number_parameters 606
_refine_ls_number_reflns 9037
_refine_ls_number_restraints 0
_refine_ls_restrained_S_all 1.068
_refine_ls_R_factor_all 0.0514
_refine_ls_R_factor_gt 0.0485
_refine_ls_shift/su_max 0.000
_refine_ls_shift/su_mean 0.000
_refine_ls_structure_factor_coef Fsqd
_refine_ls_weighting_details 'calc w=1/[\s^2^(Fo^2^)+(0.0701P)^2^+7.0685P] where P=(Fo^2^+2Fc^2^)/3'
_refine_ls_weighting_scheme calc
_refine_ls_wR_factor_gt 0.1259
_refine_ls_wR_factor_ref 0.1311
_reflns_number_gt 8592
_reflns_number_total 9037
_reflns_threshold_expression >2sigma(I)
_cod_data_source_file om6b00813_si_002.cif
_cod_data_source_block (BPX)Pd(TFA)2
_cod_depositor_comments
;
The following automatic conversions were performed:

'_symmetry_cell_setting' value 'Monoclinic' changed to 'monoclinic'
according to
/usr/data/users/saulius/crontab/automatic-downloads/rss-feeds/ACS/lib/dictionaries/cif_core.dic
dictionary named 'cif_core.dic' version 2.4.2 from 2011-04-26.

Automatic conversion script
Id: cif_fix_values 4268 2015-11-12 08:31:59Z antanas 

 Adding full bibliography for 4086811--4086812.cif.
;
_cod_original_sg_symbol_H-M P2(1)/n
_cod_database_code 4086811

loop_
_symmetry_equiv_pos_as_xyz
'x, y, z'
'-x+1/2, y+1/2, -z+1/2'
'-x, -y, -z'
'x-1/2, -y-1/2, z-1/2'

loop_
_atom_site_label
_atom_site_type_symbol
_atom_site_fract_x
_atom_site_fract_y
_atom_site_fract_z
_atom_site_U_iso_or_equiv
_atom_site_adp_type
_atom_site_occupancy
_atom_site_symmetry_multiplicity
_atom_site_calc_flag
C1 C 0.6232(3) 0.05263(18) 0.10075(15) 0.0212(5) Uani 1 1 d
C2 C 0.5552(3) -0.0165(2) 0.10462(18) 0.0298(7) Uani 1 1 d
C3 C 0.5757(3) -0.0886(2) 0.07403(19) 0.0328(7) Uani 1 1 d
C4 C 0.6598(3) -0.0920(2) 0.03582(18) 0.0306(7) Uani 1 1 d
C5 C 0.7266(3) -0.0234(2) 0.03088(17) 0.0274(6) Uani 1 1 d
C6 C 0.7133(2) 0.04828(18) 0.06533(15) 0.0212(5) Uani 1 1 d
C7 C 0.5898(3) 0.13247(18) 0.12745(15) 0.0208(5) Uani 1 1 d
C8 C 0.7885(3) 0.12070(19) 0.05745(15) 0.0221(5) Uani 1 1 d
C9 C 0.9906(3) 0.23322(18) 0.09319(15) 0.0227(5) Uani 1 1 d
C10 C 1.1277(3) 0.23755(19) 0.13091(16) 0.0238(6) Uani 1 1 d
C11 C 1.1911(3) 0.1563(2) 0.14077(16) 0.0238(6) Uani 1 1 d
C12 C 1.1508(3) 0.09742(18) 0.18761(15) 0.0222(5) Uani 1 1 d
C13 C 1.0225(3) 0.06420(17) 0.15269(15) 0.0205(5) Uani 1 1 d
C14 C 0.9833(3) 0.00656(18) 0.20266(18) 0.0263(6) Uani 1 1 d
C15 C 1.0292(3) 0.0164(2) 0.08771(17) 0.0269(6) Uani 1 1 d
C16 C 0.9316(3) 0.31487(18) 0.10076(18) 0.0266(6) Uani 1 1 d
C17 C 0.9798(3) 0.2197(2) 0.01562(17) 0.0298(7) Uani 1 1 d
C18 C 0.6256(3) 0.10511(19) 0.27955(16) 0.0243(6) Uani 1 1 d
C19 C 0.6441(3) 0.1543(2) 0.34787(17) 0.0320(7) Uani 1 1 d
C20 C 0.6018(3) 0.2406(3) 0.34161(18) 0.0379(8) Uani 1 1 d
C21 C 0.6535(3) 0.2958(2) 0.29670(18) 0.0311(7) Uani 1 1 d
C22 C 0.6178(3) 0.27185(18) 0.21897(16) 0.0236(6) Uani 1 1 d
C23 C 0.4801(3) 0.2788(2) 0.19017(19) 0.0290(7) Uani 1 1 d
C24 C 0.6775(3) 0.3300(2) 0.1783(2) 0.0299(7) Uani 1 1 d
C25 C 0.4913(3) 0.0811(2) 0.25571(19) 0.0306(7) Uani 1 1 d
C26 C 0.7016(3) 0.0275(2) 0.29302(19) 0.0310(7) Uani 1 1 d
C27 C 0.9689(3) 0.1465(2) 0.38159(16) 0.0261(6) Uani 1 1 d
C28 C 1.0053(4) 0.1667(2) 0.46013(18) 0.0366(8) Uani 1 1 d
C29 C 1.0623(3) 0.30327(19) 0.28797(16) 0.0240(6) Uani 1 1 d
C30 C 1.1912(3) 0.3311(2) 0.32731(19) 0.0334(7) Uani 1 1 d
C31 C 0.2356(4) 0.5132(3) 0.0867(2) 0.0422(9) Uani 1 1 d
Cl1 Cl 0.15999(13) 0.60460(8) 0.09083(7) 0.0626(3) Uani 1 1 d
Cl2 Cl 0.22680(10) 0.45081(6) 0.15711(6) 0.0513(3) Uani 1 1 d
Cl3 Cl 0.17463(18) 0.46380(14) 0.00789(8) 0.0981(6) Uani 1 1 d
F1 F 0.9150(3) 0.1957(3) 0.48213(15) 0.0849(12) Uani 1 1 d
F2 F 1.0536(5) 0.1062(2) 0.49817(15) 0.1104(18) Uani 1 1 d
F3 F 1.0854(3) 0.2258(2) 0.47363(15) 0.0773(10) Uani 1 1 d
F4 F 1.2216(4) 0.3059(4) 0.3875(2) 0.154(3) Uani 1 1 d
F5 F 1.1984(3) 0.4078(2) 0.3349(4) 0.161(3) Uani 1 1 d
F6 F 1.2709(3) 0.3116(4) 0.2989(3) 0.160(3) Uani 1 1 d
H4 H 0.672(4) -0.141(3) 0.011(2) 0.032(10) Uiso 1 1 d
H5 H 0.780(4) -0.024(2) 0.002(2) 0.028(10) Uiso 1 1 d
H8A H 0.743(4) 0.171(3) 0.042(2) 0.031(10) Uiso 1 1 d
H15A H 1.037(4) 0.049(3) 0.052(2) 0.036(11) Uiso 1 1 d
H16A H 0.847(4) 0.315(3) 0.074(2) 0.038(12) Uiso 1 1 d
H17A H 0.900(4) 0.220(3) -0.012(2) 0.033(10) Uiso 1 1 d
H8B H 0.827(4) 0.115(3) 0.018(2) 0.036(11) Uiso 1 1 d
H17B H 1.014(4) 0.167(3) 0.005(2) 0.044(12) Uiso 1 1 d
H17C H 1.023(4) 0.262(3) 0.000(2) 0.038(11) Uiso 1 1 d
O1 O 0.5310(3) 0.2652(3) 0.37255(17) 0.0626(10) Uani 1 1 d
O2 O 1.2702(2) 0.14021(17) 0.11241(14) 0.0349(5) Uani 1 1 d
O3 O 0.8990(2) 0.19864(13) 0.34541(11) 0.0235(4) Uani 1 1 d
O4 O 1.0090(2) 0.08414(16) 0.36374(13) 0.0358(6) Uani 1 1 d
O5 O 1.05989(18) 0.22866(13) 0.27057(11) 0.0234(4) Uani 1 1 d
O6 O 0.9819(2) 0.35281(15) 0.27832(13) 0.0332(5) Uani 1 1 d
P1 P 0.67713(6) 0.16703(4) 0.21347(4) 0.01756(14) Uani 1 1 d
P2 P 0.91354(6) 0.15151(4) 0.13244(4) 0.01719(14) Uani 1 1 d
Pd1 Pd 0.882170(17) 0.184530(12) 0.237590(10) 0.01672(8) Uani 1 1 d
H7A H 0.597(4) 0.178(2) 0.096(2) 0.031(11) Uiso 1 1 d
H3 H 0.532(4) -0.137(3) 0.080(2) 0.030(10) Uiso 1 1 d
H24A H 0.659(4) 0.309(2) 0.127(2) 0.035(11) Uiso 1 1 d
H10A H 1.168(4) 0.273(3) 0.102(2) 0.035(11) Uiso 1 1 d
H19A H 0.723(4) 0.153(3) 0.371(2) 0.039(12) Uiso 1 1 d
H16B H 0.966(4) 0.361(3) 0.079(2) 0.042(12) Uiso 1 1 d
H10B H 1.139(3) 0.259(2) 0.1768(19) 0.021(9) Uiso 1 1 d
H15B H 1.102(4) -0.017(2) 0.100(2) 0.028(10) Uiso 1 1 d
H7B H 0.512(4) 0.133(3) 0.131(2) 0.032(10) Uiso 1 1 d
H15C H 0.960(4) -0.013(3) 0.067(2) 0.035(11) Uiso 1 1 d
H19B H 0.596(4) 0.123(3) 0.379(3) 0.052(14) Uiso 1 1 d
D1 D 0.317(5) 0.524(3) 0.092(3) 0.052(14) Uiso 1 1 d
H26A H 0.783(3) 0.037(2) 0.3049(19) 0.020(9) Uiso 1 1 d
H2 H 0.489(3) -0.011(2) 0.1257(18) 0.017(8) Uiso 1 1 d
H16C H 0.940(4) 0.327(2) 0.148(2) 0.024(9) Uiso 1 1 d
H21A H 0.738(4) 0.294(2) 0.312(2) 0.023(9) Uiso 1 1 d
H23A H 0.450(4) 0.266(3) 0.143(2) 0.037(11) Uiso 1 1 d
H23C H 0.455(4) 0.336(3) 0.199(2) 0.034(11) Uiso 1 1 d
H12A H 1.151(3) 0.123(2) 0.2310(19) 0.020(8) Uiso 1 1 d
H12B H 1.206(4) 0.053(3) 0.198(2) 0.035(11) Uiso 1 1 d
H23B H 0.438(4) 0.250(3) 0.215(2) 0.030(10) Uiso 1 1 d
H24C H 0.762(4) 0.333(2) 0.195(2) 0.022(9) Uiso 1 1 d
H14A H 0.989(3) 0.033(2) 0.249(2) 0.024(9) Uiso 1 1 d
H26B H 0.681(5) 0.004(3) 0.337(3) 0.056(14) Uiso 1 1 d
H24B H 0.639(4) 0.383(3) 0.178(3) 0.050(13) Uiso 1 1 d
H25A H 0.473(4) 0.043(3) 0.293(2) 0.041(12) Uiso 1 1 d
H26C H 0.681(4) -0.003(3) 0.248(2) 0.040(12) Uiso 1 1 d
H14B H 0.907(4) -0.012(2) 0.184(2) 0.026(9) Uiso 1 1 d
H25B H 0.441(5) 0.121(4) 0.253(3) 0.063(16) Uiso 1 1 d
H21B H 0.626(4) 0.347(3) 0.303(3) 0.048(13) Uiso 1 1 d
H25C H 0.467(4) 0.052(3) 0.212(3) 0.048(13) Uiso 1 1 d
H14C H 1.033(4) -0.044(3) 0.211(2) 0.042(12) Uiso 1 1 d

loop_
_atom_site_aniso_label
_atom_site_aniso_U_11
_atom_site_aniso_U_22
_atom_site_aniso_U_33
_atom_site_aniso_U_23
_atom_site_aniso_U_13
_atom_site_aniso_U_12
C1 0.0206(12) 0.0228(13) 0.0192(12) -0.0029(10) 0.0034(10) -0.0009(10)
C2 0.0318(16) 0.0276(15) 0.0315(16) -0.0062(12) 0.0113(13) -0.0093(13)
C3 0.0399(18) 0.0258(15) 0.0348(17) -0.0064(13) 0.0132(14) -0.0096(13)
C4 0.0329(16) 0.0261(15) 0.0311(16) -0.0079(13) 0.0054(13) -0.0011(13)
C5 0.0248(14) 0.0312(16) 0.0259(14) -0.0086(12) 0.0063(12) -0.0022(12)
C6 0.0184(12) 0.0242(14) 0.0198(12) -0.0035(10) 0.0027(10) -0.0012(10)
C7 0.0170(12) 0.0224(13) 0.0217(13) -0.0011(10) 0.0029(10) -0.0002(10)
C8 0.0208(13) 0.0270(14) 0.0178(12) -0.0023(11) 0.0039(10) -0.0036(11)
C9 0.0243(13) 0.0227(13) 0.0217(13) 0.0024(10) 0.0071(11) -0.0027(11)
C10 0.0235(13) 0.0249(14) 0.0239(14) -0.0021(11) 0.0080(11) -0.0060(11)
C11 0.0169(12) 0.0315(15) 0.0218(13) -0.0044(11) 0.0029(10) -0.0028(11)
C12 0.0198(12) 0.0240(14) 0.0219(13) -0.0012(11) 0.0040(10) 0.0022(11)
C13 0.0207(12) 0.0203(13) 0.0206(13) -0.0012(10) 0.0053(10) 0.0028(10)
C14 0.0305(15) 0.0187(13) 0.0302(15) 0.0020(11) 0.0087(12) 0.0009(12)
C15 0.0252(14) 0.0281(15) 0.0280(15) -0.0094(12) 0.0078(12) 0.0007(12)
C16 0.0294(16) 0.0231(15) 0.0274(16) 0.0077(11) 0.0077(13) -0.0001(11)
C17 0.0332(16) 0.0372(18) 0.0201(14) 0.0033(12) 0.0092(12) -0.0064(14)
C18 0.0214(13) 0.0289(15) 0.0232(13) 0.0038(12) 0.0066(11) -0.0014(11)
C19 0.0284(16) 0.046(2) 0.0226(15) 0.0026(14) 0.0090(12) 0.0006(14)
C20 0.0338(17) 0.059(2) 0.0212(15) -0.0077(15) 0.0069(13) 0.0104(16)
C21 0.0313(16) 0.0302(16) 0.0295(16) -0.0102(13) 0.0036(13) 0.0103(13)
C22 0.0229(13) 0.0206(13) 0.0265(14) -0.0031(11) 0.0052(11) 0.0020(10)
C23 0.0199(13) 0.0290(16) 0.0361(18) -0.0026(13) 0.0039(13) 0.0063(12)
C24 0.0288(16) 0.0203(14) 0.0396(19) 0.0015(13) 0.0074(14) -0.0003(12)
C25 0.0245(15) 0.0371(18) 0.0314(17) 0.0032(14) 0.0093(13) -0.0049(13)
C26 0.0293(16) 0.0279(16) 0.0355(18) 0.0092(13) 0.0079(13) -0.0003(13)
C27 0.0274(14) 0.0298(15) 0.0194(13) -0.0012(11) 0.0032(11) -0.0018(12)
C28 0.049(2) 0.0350(17) 0.0214(15) -0.0015(13) 0.0002(14) 0.0025(16)
C29 0.0231(14) 0.0295(15) 0.0187(13) -0.0023(11) 0.0045(11) -0.0072(11)
C30 0.0262(15) 0.0365(17) 0.0340(18) -0.0058(14) 0.0018(13) -0.0094(13)
C31 0.0348(18) 0.046(2) 0.044(2) -0.0137(17) 0.0069(16) -0.0079(16)
Cl1 0.0737(8) 0.0494(6) 0.0644(7) 0.0169(5) 0.0175(6) 0.0125(6)
Cl2 0.0541(6) 0.0338(5) 0.0614(7) 0.0027(4) 0.0068(5) -0.0023(4)
Cl3 0.1030(13) 0.1293(16) 0.0570(8) -0.0481(10) 0.0122(8) -0.0272(11)
F1 0.082(2) 0.145(4) 0.0300(14) -0.0185(17) 0.0179(15) 0.018(2)
F2 0.224(5) 0.0529(18) 0.0268(13) 0.0067(12) -0.016(2) 0.041(2)
F3 0.092(2) 0.082(2) 0.0455(16) -0.0194(15) -0.0033(16) -0.0339(19)
F4 0.089(3) 0.272(7) 0.063(2) 0.059(3) -0.047(2) -0.100(4)
F5 0.056(2) 0.054(2) 0.324(8) -0.037(3) -0.038(3) -0.0202(17)
F6 0.0283(15) 0.305(8) 0.150(4) -0.152(5) 0.030(2) -0.049(3)
O1 0.061(2) 0.094(3) 0.0412(17) -0.0029(17) 0.0277(15) 0.0321(19)
O2 0.0244(11) 0.0477(15) 0.0358(13) -0.0075(11) 0.0134(10) -0.0019(10)
O3 0.0258(10) 0.0280(10) 0.0162(9) -0.0019(8) 0.0049(8) 0.0008(8)
O4 0.0392(13) 0.0352(13) 0.0296(12) -0.0016(10) 0.0028(10) 0.0114(11)
O5 0.0173(9) 0.0266(10) 0.0257(10) -0.0046(8) 0.0044(8) -0.0026(8)
O6 0.0324(12) 0.0279(12) 0.0372(13) -0.0067(10) 0.0051(10) 0.0029(10)
P1 0.0162(3) 0.0186(3) 0.0178(3) -0.0002(2) 0.0042(2) 0.0009(2)
P2 0.0172(3) 0.0181(3) 0.0163(3) -0.0007(2) 0.0045(2) -0.0009(2)
Pd1 0.01629(12) 0.01779(12) 0.01560(12) -0.00100(7) 0.00328(8) 0.00033(7)

loop_
_atom_type_symbol
_atom_type_description
_atom_type_scat_dispersion_real
_atom_type_scat_dispersion_imag
_atom_type_scat_source
C C 0.0033 0.0016 'International Tables Vol C Tables 4.2.6.8 and 6.1.1.4'
H H 0.0000 0.0000 'International Tables Vol C Tables 4.2.6.8 and 6.1.1.4'
O O 0.0106 0.0060 'International Tables Vol C Tables 4.2.6.8 and 6.1.1.4'
F F 0.0171 0.0103 'International Tables Vol C Tables 4.2.6.8 and 6.1.1.4'
P P 0.1023 0.0942 'International Tables Vol C Tables 4.2.6.8 and 6.1.1.4'
Cl Cl 0.1484 0.1585 'International Tables Vol C Tables 4.2.6.8 and 6.1.1.4'
Pd Pd -0.9988 1.0072 'International Tables Vol C Tables 4.2.6.8 and 6.1.1.4'
D D 0.0000 0.0000 'International Tables Vol C Tables 4.2.6.8 and 6.1.1.4'

loop_
_geom_angle_atom_site_label_1
_geom_angle_atom_site_label_2
_geom_angle_atom_site_label_3
_geom_angle
C2 C1 C6 118.9(3)
C2 C1 C7 119.8(3)
C6 C1 C7 120.9(3)
H2 C2 C3 121(2)
H2 C2 C1 118(2)
C3 C2 C1 121.0(3)
H3 C3 C4 120(2)
H3 C3 C2 120(2)
C4 C3 C2 120.2(3)
H4 C4 C3 122(2)
H4 C4 C5 119(2)
C3 C4 C5 119.1(3)
H5 C5 C4 120(2)
H5 C5 C6 119(2)
C4 C5 C6 121.6(3)
C5 C6 C1 118.9(3)
C5 C6 C8 118.8(3)
C1 C6 C8 122.1(3)
H7B C7 H7A 106(4)
H7B C7 C1 112(3)
H7A C7 C1 111(2)
H7B C7 P1 103(3)
H7A C7 P1 104(2)
C1 C7 P1 118.4(2)
H8A C8 H8B 98(3)
H8A C8 C6 115(2)
H8B C8 C6 113(2)
H8A C8 P2 105(2)
H8B C8 P2 105(2)
C6 C8 P2 118.4(2)
C16 C9 C17 107.8(3)
C16 C9 C10 109.1(2)
C17 C9 C10 107.5(3)
C16 C9 P2 108.7(2)
C17 C9 P2 113.0(2)
C10 C9 P2 110.7(2)
H10B C10 H10A 111(3)
H10B C10 C11 105(2)
H10A C10 C11 108(2)
H10B C10 C9 110(2)
H10A C10 C9 108(2)
C11 C10 C9 114.3(2)
O2 C11 C12 122.4(3)
O2 C11 C10 121.6(3)
C12 C11 C10 116.0(3)
H12B C12 H12A 108(3)
H12B C12 C11 109(3)
H12A C12 C11 110(2)
H12B C12 C13 109(3)
H12A C12 C13 110(2)
C11 C12 C13 110.9(2)
C14 C13 C15 108.6(3)
C14 C13 C12 109.3(2)
C15 C13 C12 108.1(2)
C14 C13 P2 109.0(2)
C15 C13 P2 112.9(2)
C12 C13 P2 108.88(19)
H14B C14 H14C 103(3)
H14B C14 H14A 111(3)
H14C C14 H14A 108(3)
H14B C14 C13 111(2)
H14C C14 C13 112(3)
H14A C14 C13 112(2)
H15A C15 H15C 102(4)
H15A C15 H15B 107(4)
H15C C15 H15B 113(3)
H15A C15 C13 113(3)
H15C C15 C13 115(3)
H15B C15 C13 108(2)
H16C C16 H16A 112(3)
H16C C16 H16B 109(3)
H16A C16 H16B 102(3)
H16C C16 C9 111(2)
H16A C16 C9 110(2)
H16B C16 C9 113(3)
H17A C17 H17C 108(4)
H17A C17 H17B 105(4)
H17C C17 H17B 108(4)
H17A C17 C9 113(3)
H17C C17 C9 109(3)
H17B C17 C9 114(3)
C26 C18 C25 108.4(3)
C26 C18 C19 110.0(3)
C25 C18 C19 107.5(3)
C26 C18 P1 108.0(2)
C25 C18 P1 113.2(2)
C19 C18 P1 109.7(2)
H19A C19 H19B 107(4)
H19A C19 C20 109(3)
H19B C19 C20 107(3)
H19A C19 C18 109(3)
H19B C19 C18 107(3)
C20 C19 C18 117.1(3)
O1 C20 C19 121.4(4)
O1 C20 C21 121.4(4)
C19 C20 C21 117.2(3)
H21B C21 H21A 110(4)
H21B C21 C20 106(3)
H21A C21 C20 108(2)
H21B C21 C22 111(3)
H21A C21 C22 108(2)
C20 C21 C22 113.6(3)
C24 C22 C23 108.2(3)
C24 C22 C21 109.5(3)
C23 C22 C21 109.4(3)
C24 C22 P1 109.2(2)
C23 C22 P1 113.6(2)
C21 C22 P1 106.9(2)
H23B C23 H23A 109(4)
H23B C23 H23C 100(3)
H23A C23 H23C 110(4)
H23B C23 C22 114(3)
H23A C23 C22 115(3)
H23C C23 C22 108(2)
H24C C24 H24B 111(4)
H24C C24 H24A 107(3)
H24B C24 H24A 108(4)
H24C C24 C22 114(2)
H24B C24 C22 107(3)
H24A C24 C22 108(2)
H25B C25 H25C 106(5)
H25B C25 H25A 104(4)
H25C C25 H25A 107(4)
H25B C25 C18 115(4)
H25C C25 C18 116(3)
H25A C25 C18 108(2)
H26A C26 H26C 108(3)
H26A C26 H26B 107(4)
H26C C26 H26B 121(4)
H26A C26 C18 113(2)
H26C C26 C18 106(3)
H26B C26 C18 102(3)
O4 C27 O3 129.7(3)
O4 C27 C28 117.1(3)
O3 C27 C28 113.2(3)
F2 C28 F1 109.8(4)
F2 C28 F3 106.5(4)
F1 C28 F3 103.2(4)
F2 C28 C27 113.0(3)
F1 C28 C27 112.9(3)
F3 C28 C27 110.8(3)
O6 C29 O5 130.3(3)
O6 C29 C30 117.8(3)
O5 C29 C30 111.9(3)
F4 C30 F6 107.8(5)
F4 C30 F5 103.0(5)
F6 C30 F5 106.2(5)
F4 C30 C29 112.6(3)
F6 C30 C29 114.2(3)
F5 C30 C29 112.2(3)
Cl3 C31 Cl1 110.9(3)
Cl3 C31 Cl2 110.6(2)
Cl1 C31 Cl2 109.4(2)
C27 O3 Pd1 112.36(19)
C29 O5 Pd1 111.71(19)
C7 P1 C22 102.96(13)
C7 P1 C18 107.05(14)
C22 P1 C18 105.99(14)
C7 P1 Pd1 120.91(10)
C22 P1 Pd1 103.84(10)
C18 P1 Pd1 114.41(10)
C8 P2 C13 107.07(14)
C8 P2 C9 101.94(13)
C13 P2 C9 106.25(13)
C8 P2 Pd1 122.26(10)
C13 P2 Pd1 103.88(9)
C9 P2 Pd1 114.41(10)
O5 Pd1 O3 79.65(9)
O5 Pd1 P2 89.91(7)
O3 Pd1 P2 164.28(6)
O5 Pd1 P1 165.29(6)
O3 Pd1 P1 92.49(7)
P2 Pd1 P1 100.11(4)

loop_
_geom_bond_atom_site_label_1
_geom_bond_atom_site_label_2
_geom_bond_distance
C1 C2 1.396(4)
C1 C6 1.399(4)
C1 C7 1.510(4)
C2 H2 0.96(4)
C2 C3 1.388(5)
C3 H3 0.97(4)
C3 C4 1.379(5)
C4 H4 0.99(4)
C4 C5 1.386(5)
C5 H5 0.94(4)
C5 C6 1.398(4)
C6 C8 1.508(4)
C7 H7B 0.91(4)
C7 H7A 0.99(4)
C7 P1 1.841(3)
C8 H8A 0.99(4)
C8 H8B 1.01(4)
C8 P2 1.856(3)
C9 C16 1.535(4)
C9 C17 1.540(4)
C9 C10 1.558(4)
C9 P2 1.893(3)
C10 H10B 0.96(4)
C10 H10A 1.02(4)
C10 C11 1.515(4)
C11 O2 1.219(4)
C11 C12 1.505(4)
C12 H12B 0.96(4)
C12 H12A 0.97(4)
C12 C13 1.555(4)
C13 C14 1.531(4)
C13 C15 1.540(4)
C13 P2 1.883(3)
C14 H14B 0.91(4)
C14 H14C 1.00(5)
C14 H14A 1.01(4)
C15 H15A 0.92(5)
C15 H15C 0.94(4)
C15 H15B 0.98(4)
C16 H16C 0.95(4)
C16 H16A 0.98(5)
C16 H16B 1.00(5)
C17 H17A 0.94(4)
C17 H17C 0.96(5)
C17 H17B 1.00(5)
C18 C26 1.534(5)
C18 C25 1.541(4)
C18 C19 1.556(5)
C18 P1 1.884(3)
C19 H19A 0.91(5)
C19 H19B 1.07(5)
C19 C20 1.501(6)
C20 O1 1.212(4)
C20 C21 1.508(6)
C21 H21B 0.92(5)
C21 H21A 0.94(4)
C21 C22 1.552(4)
C22 C24 1.532(5)
C22 C23 1.539(4)
C22 P1 1.875(3)
C23 H23B 0.90(4)
C23 H23A 0.95(4)
C23 H23C 1.02(4)
C24 H24C 0.94(4)
C24 H24B 0.98(5)
C24 H24A 1.05(4)
C25 H25B 0.87(6)
C25 H25C 0.98(5)
C25 H25A 1.03(5)
C26 H26A 0.92(4)
C26 H26C 0.99(5)
C26 H26B 1.05(5)
C27 O4 1.219(4)
C27 O3 1.268(4)
C27 C28 1.553(4)
C28 F2 1.290(5)
C28 F1 1.318(5)
C28 F3 1.320(5)
C29 O6 1.211(4)
C29 O5 1.279(4)
C29 C30 1.552(4)
C30 F4 1.234(5)
C30 F6 1.239(5)
C30 F5 1.277(5)
C31 Cl3 1.751(4)
C31 Cl1 1.754(5)
C31 Cl2 1.769(5)
O3 Pd1 2.127(2)
O5 Pd1 2.103(2)
P1 Pd1 2.2934(9)
P2 Pd1 2.2902(8)
